data_7022272
loop_
_publ_author_name
'Cubanski, John R.'
'Cameron, Scott A.'
'Crowley, James D.'
'Blackman, Allan G.'

_publ_section_title
;
 Low symmetry pyrazole-based tripodal tetraamine ligands: metal complexes
 and ligand decomposition reactions.
;
_journal_issue 6
_journal_name_full 'Dalton transactions (Cambridge, England : 2003)'
_journal_page_first 2174
_journal_page_last 2185
_journal_paper_doi 10.1039/c2dt32200e
_journal_volume 42
_journal_year 2013
_chemical_formula_sum 'C28 H50 Cl4 Co2 N14 O6'
_chemical_formula_weight 938.48
_chemical_name_systematic
;
?
;
_space_group_IT_number 14
_symmetry_cell_setting monoclinic
_symmetry_space_group_name_Hall '-P 2ybc'
_symmetry_space_group_name_H-M 'P 1 21/c 1'
_atom_sites_solution_hydrogens geom
_atom_sites_solution_primary direct
_atom_sites_solution_secondary difmap
_audit_creation_method SHELXL-97
_cell_angle_alpha 90.00
_cell_angle_beta 115.746(6)
_cell_angle_gamma 90.00
_cell_formula_units_Z 2
_cell_length_a 8.9001(19)
_cell_length_b 27.533(6)
_cell_length_c 9.309(2)
_cell_measurement_reflns_used 6662
_cell_measurement_temperature 89(2)
_cell_measurement_theta_max 26.14
_cell_measurement_theta_min 2.54
_cell_volume 2054.7(8)
_computing_cell_refinement 'Bruker SMART'
_computing_data_collection 'Bruker SMART'
_computing_data_reduction 'Bruker SAINT'
_computing_molecular_graphics 'Bruker SHELXTL'
_computing_publication_material 'Bruker SHELXTL'
_computing_structure_refinement 'Bruker SHELXTL'
_computing_structure_solution 'Bruker SHELXTL'
_diffrn_ambient_temperature 89(2)
_diffrn_measured_fraction_theta_full 0.995
_diffrn_measured_fraction_theta_max 0.995
_diffrn_measurement_device_type 'CCD area detector'
_diffrn_measurement_method 'phi and omega scans'
_diffrn_radiation_monochromator graphite
_diffrn_radiation_source 'fine-focus sealed tube'
_diffrn_radiation_type MoK\a
_diffrn_radiation_wavelength 0.71073
_diffrn_reflns_av_R_equivalents 0.0700
_diffrn_reflns_av_sigmaI/netI 0.0457
_diffrn_reflns_limit_h_max 11
_diffrn_reflns_limit_h_min -11
_diffrn_reflns_limit_k_max 34
_diffrn_reflns_limit_k_min -33
_diffrn_reflns_limit_l_max 11
_diffrn_reflns_limit_l_min -11
_diffrn_reflns_number 29703
_diffrn_reflns_theta_full 26.42
_diffrn_reflns_theta_max 26.42
_diffrn_reflns_theta_min 2.94
_exptl_absorpt_coefficient_mu 1.125
_exptl_absorpt_correction_T_max 0.9204
_exptl_absorpt_correction_T_min 0.7663
_exptl_absorpt_correction_type multi-scan
_exptl_absorpt_process_details SADABS
_exptl_crystal_colour purple
_exptl_crystal_density_diffrn 1.517
_exptl_crystal_density_method 'not measured'
_exptl_crystal_description rod
_exptl_crystal_F_000 972
_exptl_crystal_size_max 0.25
_exptl_crystal_size_mid 0.10
_exptl_crystal_size_min 0.08
_refine_diff_density_max 1.238
_refine_diff_density_min -2.102
_refine_diff_density_rms 0.137
_refine_ls_extinction_method none
_refine_ls_goodness_of_fit_ref 1.040
_refine_ls_hydrogen_treatment constr
_refine_ls_matrix_type full
_refine_ls_number_parameters 244
_refine_ls_number_reflns 4201
_refine_ls_number_restraints 6
_refine_ls_restrained_S_all 1.039
_refine_ls_R_factor_all 0.0960
_refine_ls_R_factor_gt 0.0803
_refine_ls_shift/su_max 0.001
_refine_ls_shift/su_mean 0.000
_refine_ls_structure_factor_coef Fsqd
_refine_ls_weighting_details 'calc w=1/[\s^2^(Fo^2^)+(0.1017P)^2^+13.2527P] where P=(Fo^2^+2Fc^2^)/3'
_refine_ls_weighting_scheme calc
_refine_ls_wR_factor_gt 0.2055
_refine_ls_wR_factor_ref 0.2174
_reflns_number_gt 3430
_reflns_number_total 4201
_reflns_threshold_expression >2\s(I)
_cod_data_source_file c2dt32200e.txt
_cod_data_source_block CobepzCl2
_cod_depositor_comments
;
The following automatic conversions were performed:

'_symmetry_cell_setting' value 'Monoclinic' changed to 'monoclinic'
according to /home/saulius/struct/CIF-dictionaries/cif_core.dic
dictionary named 'cif_core.dic' version 2.4.2 from 2011-04-26.

Automatic conversion script
Id: cif_fix_values 1891 2012-01-12 08:04:46Z andrius 
;
_cod_original_cell_volume 2054.6(8)
_cod_original_sg_symbol_H-M 'P2(1)/c '
_cod_database_code 7022272

loop_
_symmetry_equiv_pos_as_xyz
'x, y, z'
'-x, y+1/2, -z+1/2'
'-x, -y, -z'
'x, -y-1/2, z-1/2'

loop_
_atom_site_label
_atom_site_type_symbol
_atom_site_fract_x
_atom_site_fract_y
_atom_site_fract_z
_atom_site_U_iso_or_equiv
_atom_site_adp_type
_atom_site_occupancy
_atom_site_symmetry_multiplicity
_atom_site_calc_flag
_atom_site_refinement_flags
Co1 Co 0.58319(8) 0.93872(3) 0.07546(8) 0.0200(2) Uani 1 1 d .
Cl1 Cl 0.66543(15) 1.02350(4) 0.15460(15) 0.0238(3) Uani 1 1 d .
N3 N 0.4261(6) 0.93243(18) 0.1846(6) 0.0297(11) Uani 1 1 d .
N2 N 0.3211(6) 0.8926(2) 0.1330(8) 0.0452(15) Uani 1 1 d .
N1 N 0.5000(7) 0.86066(18) 0.0124(6) 0.0341(11) Uani 1 1 d .
N6 N 0.8503(6) 0.86907(17) 0.3071(6) 0.0303(11) Uani 1 1 d .
N7 N 0.7946(5) 0.91535(16) 0.2824(5) 0.0231(9) Uani 1 1 d .
N4 N 0.6531(6) 0.90352(17) -0.1988(5) 0.0267(10) Uani 1 1 d .
N5 N 0.7059(5) 0.93230(16) -0.0666(5) 0.0229(9) Uani 1 1 d .
C4 C 0.3926(10) 0.9540(3) 0.2945(8) 0.051(2) Uani 1 1 d .
H4 H 0.4426 0.9827 0.3519 0.061 Uiso 1 1 calc R
C3 C 0.2649(10) 0.9251(4) 0.3096(10) 0.060(3) Uani 1 1 d U
H3 H 0.2170 0.9311 0.3815 0.072 Uiso 1 1 calc R
C2 C 0.2253(10) 0.8883(3) 0.2045(11) 0.059(2) Uani 1 1 d .
H2 H 0.1433 0.8640 0.1863 0.071 Uiso 1 1 calc R
C1 C 0.3210(8) 0.8632(2) -0.0045(8) 0.0419(16) Uani 1 1 d .
H1A H 0.2474 0.8787 -0.1071 0.050 Uiso 1 1 calc R
H1B H 0.2787 0.8300 -0.0029 0.050 Uiso 1 1 calc R
C14 C 0.8921(7) 0.9395(2) 0.4144(6) 0.0264(12) Uani 1 1 d .
H14 H 0.8816 0.9732 0.4306 0.032 Uiso 1 1 calc R
C13 C 1.0101(7) 0.9095(3) 0.5243(7) 0.0358(14) Uani 1 1 d .
H13 H 1.0931 0.9180 0.6270 0.043 Uiso 1 1 calc R
C12 C 0.9822(8) 0.8651(2) 0.4545(8) 0.0375(15) Uani 1 1 d .
H12 H 1.0434 0.8363 0.4999 0.045 Uiso 1 1 calc R
C11 C 0.7740(8) 0.8308(2) 0.1954(9) 0.0451(17) Uani 1 1 d .
H11A H 0.8282 0.7996 0.2432 0.054 Uiso 1 1 calc R
H11B H 0.7923 0.8365 0.0992 0.054 Uiso 1 1 calc R
C10 C 0.5896(9) 0.8269(2) 0.1469(8) 0.0423(16) Uani 1 1 d .
H10A H 0.5517 0.7931 0.1139 0.051 Uiso 1 1 calc R
H10B H 0.5655 0.8353 0.2382 0.051 Uiso 1 1 calc R
C9 C 0.8521(7) 0.9509(2) -0.0481(7) 0.0287(12) Uani 1 1 d .
H9 H 0.9186 0.9723 0.0352 0.034 Uiso 1 1 calc R
C8 C 0.8936(8) 0.9342(2) -0.1685(8) 0.0357(14) Uani 1 1 d .
H8 H 0.9900 0.9419 -0.1833 0.043 Uiso 1 1 calc R
C7 C 0.7626(8) 0.9040(2) -0.2610(8) 0.0384(15) Uani 1 1 d .
H7 H 0.7526 0.8867 -0.3530 0.046 Uiso 1 1 calc R
C6 C 0.4951(7) 0.8773(2) -0.2556(7) 0.0295(12) Uani 1 1 d .
H6A H 0.4744 0.8606 -0.3566 0.035 Uiso 1 1 calc R
H6B H 0.4037 0.9010 -0.2784 0.035 Uiso 1 1 calc R
C5 C 0.4922(8) 0.8405(2) -0.1373(7) 0.0294(12) Uani 1 1 d .
H5A H 0.3888 0.8211 -0.1891 0.035 Uiso 1 1 calc R
H5B H 0.5877 0.8181 -0.1108 0.035 Uiso 1 1 calc R
Cl2 Cl 0.8841(4) 0.78665(13) 0.8988(3) 0.0993(11) Uani 1 1 d .
O1 O 0.7119(7) 0.79095(17) 0.5376(5) 0.0447(12) Uani 1 1 d .
H1X H 0.7707 0.7880 0.6385 0.054 Uiso 1 1 d .
H1Y H 0.7719 0.7804 0.4923 0.054 Uiso 1 1 d .
O2 O 0.2022(7) 0.7468(2) 0.1057(6) 0.0526(14) Uani 1 1 d .
H2X H 0.1398 0.7684 0.1161 0.063 Uiso 1 1 d .
H2Y H 0.2778 0.7385 0.1956 0.063 Uiso 1 1 d .
O3 O 0.3667(8) 0.78832(18) 0.4203(7) 0.0604(15) Uani 1 1 d .
H3X H 0.4714 0.7862 0.4769 0.072 Uiso 1 1 d .
H3Y H 0.3185 0.7777 0.4768 0.072 Uiso 1 1 d .

loop_
_atom_site_aniso_label
_atom_site_aniso_U_11
_atom_site_aniso_U_22
_atom_site_aniso_U_33
_atom_site_aniso_U_23
_atom_site_aniso_U_13
_atom_site_aniso_U_12
Co1 0.0202(4) 0.0218(4) 0.0179(4) -0.0004(3) 0.0082(3) -0.0005(3)
Cl1 0.0230(6) 0.0208(6) 0.0234(6) -0.0018(5) 0.0061(5) 0.0003(5)
N3 0.026(2) 0.033(3) 0.032(3) 0.008(2) 0.015(2) 0.003(2)
N2 0.023(3) 0.053(4) 0.058(4) 0.027(3) 0.017(3) 0.002(2)
N1 0.050(3) 0.024(2) 0.029(3) 0.002(2) 0.019(2) 0.001(2)
N6 0.031(3) 0.021(2) 0.040(3) 0.002(2) 0.016(2) 0.0017(19)
N7 0.023(2) 0.024(2) 0.023(2) -0.0018(18) 0.0109(19) -0.0013(18)
N4 0.029(2) 0.026(2) 0.026(2) -0.0053(19) 0.013(2) -0.0010(19)
N5 0.022(2) 0.026(2) 0.021(2) -0.0010(17) 0.0095(18) 0.0004(18)
C4 0.055(4) 0.073(5) 0.037(4) 0.017(3) 0.031(3) 0.029(4)
C3 0.047(4) 0.103(7) 0.050(4) 0.046(5) 0.040(4) 0.037(5)
C2 0.048(4) 0.063(5) 0.075(6) 0.026(5) 0.034(4) 0.011(4)
C1 0.030(3) 0.036(4) 0.049(4) 0.004(3) 0.008(3) -0.005(3)
C14 0.026(3) 0.032(3) 0.022(3) -0.005(2) 0.012(2) -0.004(2)
C13 0.023(3) 0.062(4) 0.019(3) 0.004(3) 0.007(2) 0.002(3)
C12 0.032(3) 0.040(4) 0.044(4) 0.021(3) 0.020(3) 0.012(3)
C11 0.039(4) 0.030(3) 0.058(4) -0.015(3) 0.014(3) 0.001(3)
C10 0.048(4) 0.033(3) 0.038(4) 0.002(3) 0.011(3) -0.003(3)
C9 0.023(3) 0.033(3) 0.032(3) -0.003(2) 0.014(2) -0.001(2)
C8 0.037(3) 0.038(3) 0.044(4) -0.005(3) 0.028(3) -0.003(3)
C7 0.047(4) 0.043(4) 0.035(3) -0.009(3) 0.027(3) 0.003(3)
C6 0.027(3) 0.030(3) 0.029(3) -0.008(2) 0.010(2) -0.001(2)
C5 0.032(3) 0.026(3) 0.028(3) -0.006(2) 0.011(2) -0.003(2)
Cl2 0.126(3) 0.107(2) 0.0684(16) 0.0073(15) 0.0444(17) 0.0462(19)
O1 0.065(3) 0.037(3) 0.041(3) -0.002(2) 0.030(2) -0.016(2)
O2 0.055(3) 0.062(3) 0.030(2) 0.003(2) 0.009(2) -0.029(3)
O3 0.082(4) 0.031(3) 0.070(4) 0.004(2) 0.034(3) 0.005(3)

loop_
_atom_type_symbol
_atom_type_description
_atom_type_scat_dispersion_real
_atom_type_scat_dispersion_imag
_atom_type_scat_source
C C 0.0033 0.0016 'International Tables Vol C Tables 4.2.6.8 and 6.1.1.4'
H H 0.0000 0.0000 'International Tables Vol C Tables 4.2.6.8 and 6.1.1.4'
N N 0.0061 0.0033 'International Tables Vol C Tables 4.2.6.8 and 6.1.1.4'
Cl Cl 0.1484 0.1585 'International Tables Vol C Tables 4.2.6.8 and 6.1.1.4'
Co Co 0.3494 0.9721 'International Tables Vol C Tables 4.2.6.8 and 6.1.1.4'
O O 0.0106 0.0060 'International Tables Vol C Tables 4.2.6.8 and 6.1.1.4'

loop_
_geom_angle_atom_site_label_1
_geom_angle_atom_site_label_2
_geom_angle_atom_site_label_3
_geom_angle
_geom_angle_site_symmetry_3
N5 Co1 N3 166.67(19) .
N5 Co1 N7 92.77(17) .
N3 Co1 N7 92.92(18) .
N5 Co1 N1 87.53(18) .
N3 Co1 N1 80.4(2) .
N7 Co1 N1 90.50(18) .
N5 Co1 Cl1 95.85(13) .
N3 Co1 Cl1 96.28(15) .
N7 Co1 Cl1 89.12(13) .
N1 Co1 Cl1 176.62(14) .
N5 Co1 Cl1 90.26(13) 3_675
N3 Co1 Cl1 85.46(14) 3_675
N7 Co1 Cl1 173.01(13) 3_675
N1 Co1 Cl1 95.92(14) 3_675
Cl1 Co1 Cl1 84.31(5) 3_675
Co1 Cl1 Co1 95.69(5) 3_675
C4 N3 N2 106.2(6) .
C4 N3 Co1 140.5(5) .
N2 N3 Co1 113.3(4) .
C2 N2 N3 112.9(7) .
C2 N2 C1 128.8(7) .
N3 N2 C1 118.0(5) .
C5 N1 C10 110.5(5) .
C5 N1 C1 107.5(5) .
C10 N1 C1 105.6(5) .
C5 N1 Co1 118.6(4) .
C10 N1 Co1 112.4(4) .
C1 N1 Co1 101.0(4) .
N7 N6 C12 109.7(5) .
N7 N6 C11 123.3(5) .
C12 N6 C11 126.9(5) .
C14 N7 N6 105.7(5) .
C14 N7 Co1 130.5(4) .
N6 N7 Co1 123.7(3) .
C7 N4 N5 110.8(5) .
C7 N4 C6 128.3(5) .
N5 N4 C6 120.9(4) .
C9 N5 N4 105.8(4) .
C9 N5 Co1 130.0(4) .
N4 N5 Co1 124.0(3) .
N3 C4 C3 106.2(8) .
C2 C3 C4 108.2(7) .
N2 C2 C3 106.4(8) .
N2 C1 N1 108.6(5) .
N7 C14 C13 111.4(5) .
C12 C13 C14 105.3(5) .
C13 C12 N6 107.9(5) .
N6 C11 C10 112.5(6) .
N1 C10 C11 108.9(6) .
N5 C9 C8 110.6(5) .
C7 C8 C9 104.5(5) .
N4 C7 C8 108.3(5) .
N4 C6 C5 112.8(5) .
N1 C5 C6 115.4(5) .

loop_
_geom_bond_atom_site_label_1
_geom_bond_atom_site_label_2
_geom_bond_distance
_geom_bond_site_symmetry_2
Co1 N5 2.056(4) .
Co1 N3 2.062(5) .
Co1 N7 2.125(5) .
Co1 N1 2.266(5) .
Co1 Cl1 2.4615(15) .
Co1 Cl1 2.5392(15) 3_675
Cl1 Co1 2.5392(14) 3_675
N3 C4 1.324(9) .
N3 N2 1.384(8) .
N2 C2 1.295(10) .
N2 C1 1.514(10) .
N1 C5 1.473(7) .
N1 C10 1.484(8) .
N1 C1 1.533(9) .
N6 N7 1.350(6) .
N6 C12 1.369(8) .
N6 C11 1.429(8) .
N7 C14 1.333(7) .
N4 C7 1.333(8) .
N4 N5 1.365(6) .
N4 C6 1.460(7) .
N5 C9 1.338(7) .
C4 C3 1.443(12) .
C3 C2 1.345(13) .
C14 C13 1.379(8) .
C13 C12 1.355(10) .
C11 C10 1.505(10) .
C9 C8 1.401(8) .
C8 C7 1.385(9) .
C6 C5 1.506(8) .
